data_2108692
loop_
_publ_author_name
'Lindenthal, Lorenz'
'Ruh, Thomas'
'Rameshan, Raffael'
'Summerer, Harald'
'Nenning, Andreas'
'Herzig, Christopher'
'L\"offler, Stefan'
'Limbeck, Andreas'
'Opitz, Alexander Karl'
'Blaha, Peter'
'Rameshan, Christoph'

_publ_section_title
;
 Ca-doped rare earth perovskite materials for tailored exsolution of metal
 nanoparticles
;
_journal_issue 6
_journal_name_full 'Acta Crystallographica Section B'
_journal_page_first
;
;
_journal_paper_doi 10.1107/S2052520620013475
_journal_volume 76
_journal_year 2020
_chemical_formula_structural 'La0.9 Ca0.1 Fe O3'
_chemical_formula_sum 'Ca0.1 Fe La0.9 O3'
_chemical_formula_weight 232.87
_chemical_name_common
;
Lanthanum calcium ferrite
;
_chemical_name_systematic
;
Lanthanum calcium iron oxide
;
_space_group_crystal_system orthorhombic
_space_group_IT_number 62
_space_group_name_Hall '-P 2ac 2n'
_space_group_name_H-M_alt 'P n m a'
_symmetry_Int_Tables_number 62
_symmetry_space_group_name_H-M 'P n m a'
_cell_angle_alpha 90
_cell_angle_beta 90
_cell_angle_gamma 90
_cell_formula_units_Z 4
_cell_length_a 5.558528
_cell_length_b 7.837216
_cell_length_c 5.547272
_cell_measurement_temperature 295
_cell_volume 241.658
_computing_structure_refinement 'HighScore Plus 4.8.0'
_diffrn_ambient_temperature 295
_diffrn_measurement_device_type 'PANalytical X'Pert Pro'
_diffrn_radiation_probe x-ray
_diffrn_radiation_type 'Cu K\a~1+2~'
_diffrn_radiation_wavelength 1.540598
_diffrn_source 'sealed X-ray tube'
_diffrn_source_target Cu
_exptl_crystal_density_diffrn 6.38720164
_exptl_crystal_density_method 'not measured'
_exptl_crystal_F_000 412.52164549
_pd_instr_cons_illum_flag no
_pd_meas_2theta_range_inc 0.02000000
_pd_meas_2theta_range_max 119.96302676
_pd_meas_2theta_range_min 15.00302676
_pd_meas_datetime_initiated '9/5/2018 10:06:54 AM'
_pd_meas_number_of_points 5249
_pd_meas_scan_method step
_pd_proc_2theta_range_inc 0.02000000
_pd_proc_2theta_range_max 119.96302676
_pd_proc_2theta_range_min 15.00302676
_pd_proc_ls_background_function 'Vorhandenen Untergrund benutzen'
_pd_proc_ls_pref_orient_corr 'March/Dollase Modell'
_pd_proc_ls_profile_function Pseudo-Voigt
_pd_proc_ls_prof_R_factor 0.02943028
_pd_proc_ls_prof_wR_expected 0.02410055
_pd_proc_ls_prof_wR_factor 0.03867273
_pd_proc_number_of_points 5249
_pd_spec_mounting 'Si single crystal'
_pd_spec_mount_mode reflection
_pd_spec_shape irregular
_refine_ls_goodness_of_fit_all 1.60464128
_refine_ls_matrix_type full
_refine_ls_R_I_factor 0.04601438
_refine_ls_weighting_details 1/[Y~i~+\s(Y~i~)]
_refine_ls_weighting_scheme sigma
_reflns_d_resolution_high 0.893
_reflns_d_resolution_low 4.490
_reflns_limit_h_max 6
_reflns_limit_h_min 0
_reflns_limit_k_max 8
_reflns_limit_k_min 0
_reflns_limit_l_max 6
_reflns_limit_l_min 0
_reflns_number_observed 197
_cod_data_source_file je5034sup1.cif
_cod_data_source_block La0.9_Rietveld
_cod_original_cell_volume 241.657900
_cod_original_formula_sum 'La0.9 Ca0.1 Fe O3'
_cod_database_code 2108692
_xact_pref_orient_vector_h 0.00000000
_xact_pref_orient_vector_k 0.00000000
_xact_pref_orient_vector_l 1.00000000
_xact_pref_orient_param 1.000000
_xact_scale_factor 0.000880
_xact_cagliotti_u 0.143924
_xact_cagliotti_v 0.000000
_xact_cagliotti_w 0.055017
_xact_shape_param_1 0.600000
_xact_shape_param_2 0.000000
_xact_shape_param_3 0.000000
_xact_asym_param_1 0.025000
_xact_asym_param_2 0.025000

loop_
_symmetry_equiv_pos_as_xyz
'x, y, z'
'-x+1/2, -y, z+1/2'
'x+1/2, -y+1/2, -z+1/2'
'-x, y+1/2, -z'
'-x, -y, -z'
'x+1/2, y, -z+1/2'
'-x+1/2, y+1/2, z+1/2'
'x, -y+1/2, z'

loop_
_atom_site_label
_atom_site_type_symbol
_atom_site_fract_x
_atom_site_fract_y
_atom_site_fract_z
_atom_site_U_iso_or_equiv
_atom_site_thermal_displace_type
_atom_site_occupancy
_atom_site_symmetry_multiplicity
_atom_site_Wyckoff_symbol
_atom_site_calc_flag
O1 O 0.210583 0.029665 0.287018 0.006333 Uiso 1.000000 8 d d
LA1 La 0.477631 0.250000 0.006999 0.006333 Uiso 0.895417 4 c d
CA1 Ca 0.477631 0.250000 0.006999 0.006333 Uiso 0.104583 4 c d
FE1 Fe 0.000000 0.000000 0.000000 0.006333 Uiso 1.000000 4 a d
O2 O 0.514273 0.250000 0.571874 0.006333 Uiso 1.000000 4 c d

loop_
_pd_peak_id
_pd_peak_2theta_centroid
_pd_peak_d_spacing
_pd_peak_pk_height
_pd_peak_pk_intensity
_pd_peak_width_2theta
PK1 19.7566 4.490 13.4 4.3023 0.2435
PK2 22.7932 3.898 1418.8 461.6017 0.2465
PK3 22.8393 3.891 703.5 228.9317 0.2466
PK4 25.5158 3.488 253.4 83.4827 0.2496
PK5 32.3453 2.766 2918.8 996.9908 0.2588
PK6 32.4121 2.760 11558.0 3949.5030 0.2589
PK7 32.4124 2.760 2819.4 963.4165 0.2589
PK8 34.3670 2.607 147.9 51.1491 0.2620
PK9 36.2812 2.474 25.5 8.9193 0.2652
PK10 36.3267 2.471 31.9 11.1649 0.2653
PK11 38.1186 2.359 14.4 5.0836 0.2684
PK12 38.1622 2.356 157.0 55.6336 0.2685
PK13 38.2053 2.354 48.1 17.0331 0.2686
PK14 39.8902 2.258 1260.7 451.9812 0.2717
PK15 39.9461 2.255 1228.2 440.4953 0.2718
PK16 41.6453 2.167 100.4 36.4421 0.2751
PK17 43.2309 2.091 47.6 17.4974 0.2783
PK18 43.2701 2.089 31.0 11.3719 0.2783
PK19 46.3625 1.957 3015.1 1133.8990 0.2850
PK20 46.4608 1.953 1638.9 616.8110 0.2852
PK21 47.8766 1.898 152.7 58.1026 0.2884
PK22 47.9004 1.898 96.1 36.5778 0.2884
PK23 50.8185 1.795 15.2 5.9327 0.2954
PK24 50.8420 1.794 1.0 0.3896 0.2955
PK25 50.8532 1.794 42.5 16.5763 0.2955
PK26 52.1505 1.752 78.5 30.9297 0.2987
PK27 52.2183 1.750 242.2 95.5359 0.2989
PK28 52.2411 1.750 159.4 62.9044 0.2990
PK29 52.2858 1.748 286.0 112.8704 0.2991
PK30 53.5418 1.710 253.0 100.9324 0.3023
PK31 53.6308 1.708 35.9 14.3198 0.3026
PK32 57.5754 1.600 1630.8 674.3997 0.3134
PK33 57.6597 1.597 912.9 377.8013 0.3136
PK34 57.6602 1.597 1999.1 827.3473 0.3136
PK35 57.7021 1.596 901.3 373.1620 0.3137
PK36 58.9417 1.566 42.1 17.6269 0.3173
PK37 60.1499 1.537 3.0 1.2785 0.3209
PK38 60.2015 1.536 7.6 3.2079 0.3211
PK39 60.2421 1.535 2.4 1.0349 0.3212
PK40 60.2730 1.534 3.6 1.5255 0.3213
PK41 61.4196 1.508 17.2 7.3556 0.3248
PK42 61.4705 1.507 2.3 0.9698 0.3249
PK43 61.5313 1.506 5.0 2.1486 0.3251
PK44 61.5715 1.505 10.4 4.4770 0.3253
PK45 63.9291 1.455 114.1 50.0875 0.3328
PK46 64.0087 1.453 3.6 1.6004 0.3330
PK47 64.0480 1.453 8.2 3.5912 0.3331
PK48 65.1415 1.431 1.7 0.7525 0.3368
PK49 65.1908 1.430 0.2 0.1041 0.3369
PK50 67.4782 1.387 293.7 133.6167 0.3448
PK51 67.6325 1.384 1299.7 592.2567 0.3453
PK52 67.6331 1.384 303.1 138.1091 0.3453
PK53 68.6722 1.366 70.5 32.4687 0.3490
PK54 68.8441 1.363 8.6 3.9663 0.3496
PK55 69.8518 1.345 9.7 4.5379 0.3533
PK56 69.9946 1.343 7.0 3.2451 0.3538
PK57 71.0271 1.326 0.1 0.0637 0.3577
PK58 71.1119 1.325 15.4 7.2791 0.3580
PK59 71.1591 1.324 1.3 0.6228 0.3582
PK60 71.1689 1.324 30.0 14.1857 0.3582
PK61 71.1964 1.323 8.6 4.0723 0.3583
PK62 71.2247 1.323 14.5 6.8389 0.3584
PK63 72.1987 1.307 36.6 17.4684 0.3621
PK64 72.2552 1.307 62.7 29.9640 0.3623
PK65 72.2922 1.306 62.6 29.9304 0.3625
PK66 72.3489 1.305 39.6 18.9727 0.3627
PK67 72.3673 1.305 111.7 53.4862 0.3628
PK68 72.4229 1.304 36.2 17.3551 0.3630
PK69 73.4141 1.289 60.8 29.4601 0.3669
PK70 74.5057 1.273 4.5 2.2151 0.3712
PK71 74.6448 1.270 5.8 2.8698 0.3718
PK72 76.7778 1.240 245.8 123.4508 0.3806
PK73 76.8511 1.239 493.4 248.0297 0.3810
PK74 76.8880 1.239 253.1 127.2931 0.3811
PK75 76.9969 1.237 565.7 284.8473 0.3816
PK76 77.9124 1.225 73.9 37.6208 0.3855
PK77 77.9304 1.225 27.6 14.0570 0.3856
PK78 78.0221 1.224 22.3 11.3560 0.3860
PK79 78.0761 1.223 33.8 17.2067 0.3862
PK80 79.1373 1.209 1.1 0.5806 0.3909
PK81 79.1828 1.209 3.1 1.6128 0.3911
PK82 80.1809 1.196 0.9 0.4686 0.3956
PK83 80.3169 1.194 22.3 11.6455 0.3962
PK84 80.3618 1.194 1.1 0.5496 0.3964
PK85 81.2890 1.183 87.9 46.4683 0.4007
PK86 81.3975 1.181 98.7 52.2585 0.4012
PK87 81.4687 1.180 67.9 35.9801 0.4015
PK88 81.5049 1.180 68.4 36.2689 0.4017
PK89 82.4790 1.169 53.2 28.5268 0.4063
PK90 82.5146 1.168 52.9 28.3574 0.4065
PK91 82.5867 1.167 13.6 7.3153 0.4068
PK92 83.6965 1.155 0.8 0.4177 0.4122
PK93 83.7235 1.154 0.4 0.2167 0.4123
PK94 85.7629 1.132 219.9 122.6094 0.4225
PK95 85.9062 1.130 231.8 129.4961 0.4233
PK96 86.8540 1.121 72.6 41.0461 0.4282
PK97 86.9614 1.119 19.7 11.1289 0.4287
PK98 87.9396 1.109 0.1 0.0365 0.4339
PK99 87.9748 1.109 4.3 2.4402 0.4341
PK100 88.0022 1.109 0.4 0.2334 0.4343
PK101 88.1089 1.108 2.9 1.6503 0.4348
PK102 89.0464 1.099 0.2 0.1168 0.4400
PK103 89.1089 1.098 13.3 7.7147 0.4403
PK104 89.1618 1.097 2.1 1.2320 0.4406
PK105 89.1893 1.097 2.7 1.5641 0.4407
PK106 89.2064 1.097 3.7 2.1504 0.4408
PK107 89.2950 1.096 2.6 1.5426 0.4413
PK108 90.0679 1.089 10.7 6.2934 0.4456
PK109 90.2461 1.087 56.6 33.3900 0.4466
PK110 90.2823 1.087 41.8 24.6574 0.4468
PK111 90.3348 1.086 58.4 34.4387 0.4471
PK112 91.1743 1.078 84.5 50.3854 0.4519
PK113 91.3887 1.076 2.0 1.1922 0.4532
PK114 91.4944 1.075 6.2 3.6939 0.4538
PK115 92.3659 1.068 7.3 4.4399 0.4589
PK116 92.4284 1.067 3.7 2.2289 0.4593
PK117 94.4973 1.049 184.2 114.7049 0.4718
PK118 94.6044 1.048 247.7 154.4821 0.4725
PK119 94.7113 1.047 254.8 159.1426 0.4732
PK120 94.7119 1.047 259.7 162.1932 0.4732
PK121 94.7123 1.047 312.6 195.1873 0.4732
PK122 94.7830 1.047 307.9 192.4412 0.4736
PK123 95.7326 1.039 30.4 19.2679 0.4796
PK124 95.8935 1.037 9.2 5.8303 0.4807
PK125 96.7068 1.031 0.0 0.0121 0.4860
PK126 96.8956 1.029 0.1 0.0845 0.4872
PK127 97.8217 1.022 3.0 1.9268 0.4934
PK128 97.9206 1.021 0.8 0.5332 0.4940
PK129 97.9561 1.021 0.8 0.5511 0.4943
PK130 97.9837 1.021 5.4 3.5422 0.4945
PK131 98.0110 1.021 2.9 1.8740 0.4946
PK132 98.0649 1.020 1.1 0.7467 0.4950
PK133 98.0914 1.020 7.8 5.0903 0.4952
PK134 98.1177 1.020 3.2 2.0858 0.4954
PK135 98.1448 1.020 2.7 1.7784 0.4955
PK136 100.0741 1.005 67.0 45.0121 0.5089
PK137 100.2550 1.004 17.3 11.6821 0.5102
PK138 100.2919 1.003 6.3 4.2351 0.5105
PK139 101.1858 0.997 0.4 0.2504 0.5169
PK140 101.3770 0.996 1.4 0.9663 0.5183
PK141 101.4033 0.995 0.0 0.0149 0.5185
PK142 101.4488 0.995 0.1 0.0595 0.5189
PK143 103.5184 0.981 103.6 73.0885 0.5345
PK144 103.8104 0.979 71.7 50.7772 0.5368
PK145 104.6583 0.973 38.6 27.6943 0.5435
PK146 104.7129 0.973 22.7 16.2660 0.5439
PK147 104.8237 0.972 7.4 5.3466 0.5448
PK148 104.8784 0.972 5.3 3.8208 0.5452
PK149 105.8362 0.966 0.1 0.0645 0.5530
PK150 105.9011 0.965 0.1 0.0962 0.5535
PK151 106.8862 0.959 1.0 0.7078 0.5618
PK152 107.0823 0.958 3.9 2.9354 0.5634
PK153 107.2117 0.957 1.8 1.3559 0.5645
PK154 108.0220 0.952 4.4 3.2857 0.5715
PK155 108.0590 0.952 14.4 10.8944 0.5718
PK156 108.1158 0.951 18.4 13.8651 0.5723
PK157 108.1723 0.951 12.9 9.7761 0.5728
PK158 108.1898 0.951 15.4 11.6280 0.5730
PK159 108.2845 0.950 53.4 40.4376 0.5738
PK160 108.3403 0.950 18.0 13.6695 0.5743
PK161 108.3958 0.950 35.3 26.7757 0.5748
PK162 109.1883 0.945 51.0 39.1382 0.5819
PK163 109.3396 0.944 19.6 15.0636 0.5832
PK164 109.4516 0.944 19.2 14.7676 0.5842
PK165 109.5273 0.943 0.3 0.2615 0.5849
PK166 110.5285 0.937 0.1 0.0545 0.5942
PK167 110.6716 0.937 0.2 0.1473 0.5955
PK168 112.6238 0.926 33.8 27.4182 0.6143
PK169 112.7398 0.925 163.8 133.0489 0.6155
PK170 112.8947 0.924 221.9 180.7080 0.6170
PK171 112.9711 0.924 171.1 139.5257 0.6178
PK172 112.9724 0.924 43.4 35.3843 0.6178
PK173 113.0865 0.923 110.3 90.0673 0.6190
PK174 113.1254 0.923 111.2 90.9260 0.6193
PK175 113.8265 0.919 25.6 21.1375 0.6265
PK176 114.0410 0.918 26.6 22.0685 0.6287
PK177 115.0355 0.913 0.6 0.5432 0.6391
PK178 115.1827 0.912 0.0 0.0333 0.6407
PK179 115.3807 0.911 0.8 0.7069 0.6428
PK180 115.3900 0.911 0.3 0.2292 0.6429
PK181 115.5069 0.911 0.0 0.0145 0.6442
PK182 115.5366 0.911 0.0 0.0012 0.6445
PK183 116.2613 0.907 0.0 0.0091 0.6524
PK184 116.5195 0.906 0.2 0.1466 0.6553
PK185 116.5893 0.905 9.8 8.5191 0.6561
PK186 116.6101 0.905 9.5 8.2348 0.6563
PK187 116.6484 0.905 3.7 3.2458 0.6567
PK188 116.6792 0.905 2.3 2.0028 0.6571
PK189 116.6983 0.905 0.6 0.4924 0.6573
PK190 117.5052 0.901 7.4 6.4851 0.6664
PK191 117.7861 0.900 32.0 28.2504 0.6697
PK192 117.8679 0.899 15.9 14.0800 0.6706
PK193 117.9072 0.899 37.0 32.8005 0.6711
PK194 118.8802 0.895 41.6 37.4701 0.6826
PK195 118.9204 0.894 46.4 41.8493 0.6831
PK196 119.0434 0.894 11.5 10.3847 0.6845
PK197 119.1653 0.893 0.2 0.1666 0.6860
